data_4033171
loop_
_publ_author_name
'Bulman Page, Philip C.'
'Goodyear, Ross L.'
'Horton, Alexandra E.'
'Chan, Yohan'
'Karim, Rehana'
'O'Connell, Maria A'
'Hamilton, Christopher'
'Slawin, Alexandra M. Z.'
'Buckley, Benjamin R.'
'Allin, Steven M.'

_publ_section_title
;
 Formal Total Synthesis of (+)-C9-Deoxyomuralide from l-Leucine Using a
 Double Sacrificial Chirality Transfer Approach.
;
_journal_issue 23
_journal_name_full 'The Journal of organic chemistry'
_journal_page_first 12209
_journal_page_last 12223
_journal_paper_doi 10.1021/acs.joc.7b02078
_journal_volume 82
_journal_year 2017
_chemical_absolute_configuration unk
_chemical_formula_moiety 'C27 H30 N2 O9'
_chemical_formula_sum 'C27 H30 N2 O9'
_chemical_formula_weight 526.54
_space_group_crystal_system monoclinic
_space_group_IT_number 9
_space_group_name_Hall 'C -2yc'
_space_group_name_H-M_alt 'C 1 c 1'
_symmetry_space_group_name_Hall 'C -2yc'
_symmetry_space_group_name_H-M 'C 1 c 1'
_atom_sites_solution_hydrogens geom
_atom_sites_solution_primary direct
_atom_sites_solution_secondary difmap
_audit_creation_date 2017-03-29
_audit_creation_method 'by CrystalStructure 4.2'
_cell_angle_alpha 90.0000
_cell_angle_beta 99.292(12)
_cell_angle_gamma 90.0000
_cell_formula_units_Z 16
_cell_length_a 18.721(12)
_cell_length_b 18.189(8)
_cell_length_c 30.942(16)
_cell_measurement_reflns_used 10585
_cell_measurement_temperature 93
_cell_measurement_theta_max 25.35
_cell_measurement_theta_min 2.24
_cell_volume 10398(10)
_computing_cell_refinement 'CrystalClear-SM Expert 2.0 rc13'
_computing_data_collection 'CrystalClear-SM Expert 2.0 rc13 (Rigaku, 2009)'
_computing_data_reduction 'CrystalClear-SM Expert 2.0 rc13'
_computing_molecular_graphics 'CrystalStructure 4.2'
_computing_publication_material 'CrystalStructure 4.2 (Rigaku, 2015)'
_computing_structure_refinement 'SHELXL Version 2014/7 (Sheldrick, 2008)'
_computing_structure_solution 'SIR2004 (Burla, et al., 2005)'
_diffrn_ambient_temperature 93
_diffrn_detector_area_resol_mean 14.629
_diffrn_measured_fraction_theta_full 0.950
_diffrn_measured_fraction_theta_max 0.950
_diffrn_measurement_device_type 'Rigaku Mercury70'
_diffrn_measurement_method \w
_diffrn_radiation_type 'Mo K\a'
_diffrn_radiation_wavelength 0.71075
_diffrn_reflns_av_R_equivalents 0.1498
_diffrn_reflns_Laue_measured_fraction_full 0.950
_diffrn_reflns_Laue_measured_fraction_max 0.950
_diffrn_reflns_limit_h_max 19
_diffrn_reflns_limit_h_min -22
_diffrn_reflns_limit_k_max 18
_diffrn_reflns_limit_k_min -21
_diffrn_reflns_limit_l_max 37
_diffrn_reflns_limit_l_min -32
_diffrn_reflns_number 26675
_diffrn_reflns_point_group_measured_fraction_full 0.748
_diffrn_reflns_point_group_measured_fraction_max 0.748
_diffrn_reflns_theta_full 25.202
_diffrn_reflns_theta_max 25.202
_diffrn_reflns_theta_min 2.239
_diffrn_standards_number 0
_exptl_absorpt_coefficient_mu 0.102
_exptl_absorpt_correction_T_max 0.990
_exptl_absorpt_correction_T_min 0.333
_exptl_absorpt_correction_type multi-scan
_exptl_absorpt_process_details 'REQAB (Rigaku, 1998)'
_exptl_crystal_colour colorless
_exptl_crystal_density_diffrn 1.345
_exptl_crystal_density_method 'not measured'
_exptl_crystal_description prism
_exptl_crystal_F_000 4448.00
_exptl_crystal_size_max 0.200
_exptl_crystal_size_mid 0.100
_exptl_crystal_size_min 0.100
_refine_diff_density_max 0.71
_refine_diff_density_min -0.50
_refine_ls_abs_structure_details
;
 Flack x determined using 1005 quotients [(I+)-(I-)]/[(I+)+(I-)]
 (Parsons, Flack and Wagner, Acta Cryst. B69 (2013) 249-259).
;
_refine_ls_abs_structure_Flack 1.4(10)
_refine_ls_extinction_coef 0.0004(2)
_refine_ls_extinction_method SHELXL
_refine_ls_goodness_of_fit_ref 1.176
_refine_ls_hydrogen_treatment constr
_refine_ls_number_parameters 1370
_refine_ls_number_reflns 14021
_refine_ls_number_restraints 3
_refine_ls_R_factor_all 0.2020
_refine_ls_R_factor_gt 0.1548
_refine_ls_shift/su_max 0.041
_refine_ls_structure_factor_coef Fsqd
_refine_ls_weighting_details 'w = 1/[\s^2^(Fo^2^)+(0.2000P)^2^] where P=(Fo^2^+2Fc^2^)/3'
_refine_ls_weighting_scheme calc
_refine_ls_wR_factor_gt 0.3752
_refine_ls_wR_factor_ref 0.4401
_reflns_Friedel_coverage 0.573
_reflns_Friedel_fraction_full 0.545
_reflns_Friedel_fraction_max 0.545
_reflns_number_gt 7337
_reflns_number_total 14021
_reflns_threshold_expression F^2^>2.0\s(F^2^)
_cod_data_source_file jo7b02078_si_002.cif
_cod_data_source_block 16a
_cod_depositor_comments
;
The following automatic conversions were performed:

'_chemical_absolute_configuration' value ' unk' changed to 'unk'
according to
/home/data/users/saulius/crontab/automatic-downloads/rss-feeds/ACS/lib/dictionaries/cif_core.dic
dictionary named 'cif_core.dic' version 2.4.2 from 2011-04-26.

Automatic conversion script
Id: cif_fix_values 4973 2017-02-22 13:04:09Z antanas 

 Adding full bibliography for 4033169--4033173.cif.
;
_cod_database_code 4033171

loop_
_space_group_symop_id
_space_group_symop_operation_xyz
1 +X,+Y,+Z
2 +X,-Y,1/2+Z
3 1/2+X,1/2+Y,+Z
4 1/2+X,1/2-Y,1/2+Z

loop_
_atom_site_label
_atom_site_type_symbol
_atom_site_fract_x
_atom_site_fract_y
_atom_site_fract_z
_atom_site_U_iso_or_equiv
_atom_site_adp_type
_atom_site_occupancy
_atom_site_site_symmetry_order
_atom_site_calc_flag
_atom_site_refinement_flags_posn
_atom_site_refinement_flags_adp
O2 O 0.9243(6) -0.3562(6) 0.7937(4) 0.048(3) Uani 1 1 d . .
O4 O 1.1400(6) -0.4484(5) 0.7453(4) 0.054(3) Uani 1 1 d . .
O14 O 0.7795(7) -0.7054(7) 0.7153(5) 0.062(4) Uani 1 1 d . .
O18 O 0.9641(6) -0.2900(6) 0.6991(4) 0.044(3) Uani 1 1 d . .
O19 O 0.9811(7) -0.4103(5) 0.6836(4) 0.049(3) Uani 1 1 d . .
O24 O 1.1702(9) -0.6422(9) 0.5664(5) 0.086(5) Uani 1 1 d . .
O25 O 1.1664(8) -0.7300(8) 0.6119(6) 0.081(4) Uani 1 1 d . .
O28 O 1.1292(7) -0.3569(6) 0.6937(4) 0.053(3) Uani 1 1 d . .
O29 O 1.2306(6) -0.4248(6) 0.7150(4) 0.056(3) Uani 1 1 d . .
O32 O 1.0460(11) 0.1039(6) 0.4204(5) 0.085(5) Uani 1 1 d . .
O34 O 0.8604(7) 0.2122(5) 0.4904(4) 0.055(3) Uani 1 1 d . .
O44 O 1.2177(7) 0.4508(6) 0.4859(4) 0.054(3) Uani 1 1 d . .
O48 O 1.0239(9) 0.0454(6) 0.5192(5) 0.070(4) Uani 1 1 d . .
O49 O 1.0248(7) 0.1640(6) 0.5328(4) 0.051(3) Uani 1 1 d . .
O54 O 0.8807(7) 0.5048(7) 0.6094(4) 0.057(3) Uani 1 1 d . .
O55 O 0.8743(10) 0.4203(8) 0.6597(5) 0.087(5) Uani 1 1 d . .
O58 O 0.8796(7) 0.1235(6) 0.5433(4) 0.056(3) Uani 1 1 d . .
O59 O 0.7858(7) 0.2007(7) 0.5358(5) 0.064(3) Uani 1 1 d . .
O62 O 1.0511(9) 0.6080(7) 0.4174(5) 0.064(4) Uani 1 1 d . .
O64 O 0.8384(6) 0.6988(6) 0.4668(4) 0.049(3) Uani 1 1 d . .
O74 O 1.2076(9) 0.9530(7) 0.4929(5) 0.077(5) Uani 1 1 d . .
O78 O 1.0096(7) 0.5447(6) 0.5117(5) 0.056(3) Uani 1 1 d . .
O79 O 0.9966(7) 0.6626(5) 0.5269(4) 0.048(3) Uani 1 1 d . .
O84 O 0.8106(9) 0.9846(7) 0.5977(5) 0.082(5) Uani 1 1 d . .
O85 O 0.8042(9) 0.8974(7) 0.6432(5) 0.079(4) Uani 1 1 d . .
O88 O 0.8483(7) 0.6078(6) 0.5177(5) 0.052(3) Uani 1 1 d . .
O89 O 0.7469(7) 0.6733(7) 0.4978(5) 0.066(4) Uani 1 1 d . .
O92 O 0.9389(7) 0.1486(6) 0.7930(4) 0.053(3) Uani 1 1 d . .
O94 O 1.1241(6) 0.0362(5) 0.7209(4) 0.051(3) Uani 1 1 d . .
O104 O 0.7678(8) -0.1981(7) 0.7223(5) 0.069(4) Uani 1 1 d . .
O108 O 0.9582(9) 0.2078(7) 0.6930(4) 0.066(4) Uani 1 1 d . .
O109 O 0.9565(8) 0.0848(6) 0.6790(4) 0.063(4) Uani 1 1 d . .
O114 O 1.1064(9) -0.1754(8) 0.5538(5) 0.080(4) Uani 1 1 d . .
O115 O 1.0974(8) -0.2578(7) 0.6019(5) 0.072(4) Uani 1 1 d . .
O118 O 1.1021(7) 0.1256(6) 0.6687(5) 0.060(3) Uani 1 1 d . .
O119 O 1.1965(8) 0.0468(6) 0.6752(5) 0.068(4) Uani 1 1 d . .
N1 N 0.9915(8) -0.4629(6) 0.8028(4) 0.041(3) Uani 1 1 d . .
N24 N 1.1552(10) -0.6673(10) 0.6001(6) 0.066(4) Uani 1 1 d . .
N31 N 0.9833(9) 0.2104(6) 0.4158(4) 0.044(4) Uani 1 1 d . .
N54 N 0.8899(8) 0.4418(8) 0.6239(5) 0.056(4) Uani 1 1 d . .
N61 N 0.9804(9) 0.7120(7) 0.4096(4) 0.049(4) Uani 1 1 d . .
N84 N 0.8200(10) 0.9219(10) 0.6088(6) 0.071(5) Uani 1 1 d . .
N91 N 1.0012(8) 0.0366(6) 0.7973(5) 0.045(4) Uani 1 1 d . .
N114 N 1.0907(9) -0.1945(8) 0.5879(5) 0.057(4) Uani 1 1 d . .
C2 C 0.9759(12) -0.3975(8) 0.7863(6) 0.053(5) Uani 1 1 d . .
C3 C 1.0250(9) -0.3731(7) 0.7557(6) 0.043(4) Uani 1 1 d . .
C4 C 1.0634(8) -0.4468(7) 0.7483(5) 0.035(3) Uani 1 1 d . .
C5 C 1.0534(11) -0.4964(9) 0.7863(6) 0.049(4) Uani 1 1 d . .
H5 H 1.0387 -0.5463 0.7745 0.059 Uiso 1 1 calc R U
C6 C 1.1218(10) -0.5051(9) 0.8236(7) 0.062(5) Uani 1 1 d . .
H6A H 1.1456 -0.4564 0.8280 0.074 Uiso 1 1 calc R U
H6B H 1.1039 -0.5175 0.8512 0.074 Uiso 1 1 calc R U
C7 C 1.1761(9) -0.5581(11) 0.8175(9) 0.081(8) Uani 1 1 d . .
H7 H 1.2026 -0.5412 0.7937 0.097 Uiso 1 1 calc R U
C8 C 1.2314(11) -0.5663(9) 0.8620(11) 0.109(12) Uani 1 1 d . .
H8A H 1.2519 -0.5180 0.8710 0.131 Uiso 1 1 calc R U
H8B H 1.2059 -0.5857 0.8848 0.131 Uiso 1 1 calc R U
H8C H 1.2703 -0.6001 0.8576 0.131 Uiso 1 1 calc R U
C9 C 1.1498(17) -0.6349(11) 0.8083(10) 0.109(11) Uani 1 1 d . .
H9A H 1.1907 -0.6666 0.8046 0.130 Uiso 1 1 calc R U
H9B H 1.1274 -0.6528 0.8328 0.130 Uiso 1 1 calc R U
H9C H 1.1141 -0.6356 0.7814 0.130 Uiso 1 1 calc R U
C10 C 0.9438(9) -0.5023(10) 0.8283(5) 0.047(4) Uani 1 1 d . .
H10A H 0.9118 -0.4667 0.8400 0.057 Uiso 1 1 calc R U
H10B H 0.9734 -0.5274 0.8534 0.057 Uiso 1 1 calc R U
C11 C 0.8991(8) -0.5572(9) 0.8008(5) 0.039(4) Uani 1 1 d . .
C12 C 0.8391(10) -0.5311(8) 0.7728(5) 0.040(4) Uani 1 1 d . .
H12 H 0.8269 -0.4804 0.7728 0.048 Uiso 1 1 calc R U
C13 C 0.7963(10) -0.5805(8) 0.7444(6) 0.047(4) Uani 1 1 d . .
H13 H 0.7546 -0.5621 0.7261 0.057 Uiso 1 1 calc R U
C14 C 0.8120(10) -0.6522(10) 0.7423(7) 0.055(5) Uani 1 1 d . .
C15 C 0.8742(11) -0.6804(9) 0.7706(6) 0.054(5) Uani 1 1 d . .
H15 H 0.8867 -0.7310 0.7709 0.064 Uiso 1 1 calc R U
C16 C 0.9152(10) -0.6294(8) 0.7976(6) 0.045(4) Uani 1 1 d . .
H16 H 0.9580 -0.6468 0.8154 0.054 Uiso 1 1 calc R U
C17 C 0.7119(11) -0.6817(12) 0.6896(9) 0.086(7) Uani 1 1 d . .
H17A H 0.6909 -0.7221 0.6709 0.103 Uiso 1 1 calc R U
H17B H 0.6782 -0.6671 0.7093 0.103 Uiso 1 1 calc R U
H17C H 0.7208 -0.6397 0.6714 0.103 Uiso 1 1 calc R U
C18 C 0.9894(9) -0.3534(7) 0.7110(6) 0.043(4) Uani 1 1 d . .
C20 C 1.0130(10) -0.4750(8) 0.7059(6) 0.045(4) Uani 1 1 d . .
H20 H 0.9731 -0.5042 0.7155 0.054 Uiso 1 1 calc R U
C21 C 1.0506(8) -0.5241(8) 0.6764(5) 0.038(3) Uani 1 1 d . .
C22 C 1.0735(12) -0.4974(9) 0.6385(6) 0.059(5) Uani 1 1 d . .
H22 H 1.0652 -0.4477 0.6298 0.071 Uiso 1 1 calc R U
C23 C 1.1084(10) -0.5449(9) 0.6141(6) 0.054(4) Uani 1 1 d . .
H23 H 1.1250 -0.5283 0.5884 0.065 Uiso 1 1 calc R U
C24 C 1.1185(11) -0.6152(10) 0.6272(7) 0.058(5) Uani 1 1 d . .
C25 C 1.0943(9) -0.6472(10) 0.6634(6) 0.056(5) Uani 1 1 d . .
H25 H 1.1019 -0.6973 0.6714 0.067 Uiso 1 1 calc R U
C26 C 1.0575(10) -0.5976(9) 0.6867(6) 0.053(4) Uani 1 1 d . .
H26 H 1.0365 -0.6155 0.7106 0.064 Uiso 1 1 calc R U
C27 C 1.0744(10) -0.3101(8) 0.7772(6) 0.050(4) Uani 1 1 d . .
H27A H 1.0971 -0.3250 0.8067 0.060 Uiso 1 1 calc R U
H27B H 1.1121 -0.2997 0.7595 0.060 Uiso 1 1 calc R U
H27C H 1.0453 -0.2657 0.7791 0.060 Uiso 1 1 calc R U
C28 C 1.1646(8) -0.4050(8) 0.7164(6) 0.046(4) Uani 1 1 d . .
C30 C 1.2682(13) -0.3851(9) 0.6834(8) 0.076(7) Uani 1 1 d . .
H30A H 1.3174 -0.4044 0.6851 0.091 Uiso 1 1 calc R U
H30B H 1.2417 -0.3920 0.6537 0.091 Uiso 1 1 calc R U
H30C H 1.2704 -0.3326 0.6906 0.091 Uiso 1 1 calc R U
C32 C 1.0010(9) 0.1424(8) 0.4320(5) 0.033(3) Uani 1 1 d . .
C33 C 0.9528(11) 0.1254(10) 0.4659(6) 0.054(5) Uani 1 1 d . .
C34 C 0.9293(11) 0.2046(7) 0.4777(5) 0.047(5) Uani 1 1 d . .
C35 C 0.9289(11) 0.2500(8) 0.4331(7) 0.056(5) Uani 1 1 d . .
H35 H 0.9453 0.3017 0.4399 0.067 Uiso 1 1 calc R U
C36 C 0.8605(13) 0.2502(9) 0.4017(8) 0.076(7) Uani 1 1 d . .
H36A H 0.8684 0.2196 0.3765 0.091 Uiso 1 1 calc R U
H36B H 0.8240 0.2243 0.4160 0.091 Uiso 1 1 calc R U
C37 C 0.8291(16) 0.3155(10) 0.3849(13) 0.159(19) Uani 1 1 d . .
H37 H 0.8654 0.3270 0.3655 0.191 Uiso 1 1 calc R U
C38 C 0.7672(16) 0.3071(11) 0.3501(12) 0.145(17) Uani 1 1 d . .
H38A H 0.7487 0.3558 0.3403 0.175 Uiso 1 1 calc R U
H38B H 0.7821 0.2807 0.3255 0.175 Uiso 1 1 calc R U
H38C H 0.7291 0.2794 0.3612 0.175 Uiso 1 1 calc R U
C39 C 0.8347(13) 0.3843(10) 0.4081(9) 0.082(8) Uani 1 1 d . .
H39A H 0.8083 0.4224 0.3897 0.099 Uiso 1 1 calc R U
H39B H 0.8140 0.3790 0.4351 0.099 Uiso 1 1 calc R U
H39C H 0.8858 0.3984 0.4155 0.099 Uiso 1 1 calc R U
C40 C 1.0238(10) 0.2530(6) 0.3860(5) 0.040(4) Uani 1 1 d . .
H40A H 0.9890 0.2811 0.3647 0.048 Uiso 1 1 calc R U
H40B H 1.0500 0.2185 0.3694 0.048 Uiso 1 1 calc R U
C41 C 1.0788(12) 0.3071(9) 0.4125(6) 0.054(5) Uani 1 1 d . .
C42 C 1.1417(11) 0.2843(8) 0.4361(6) 0.054(5) Uani 1 1 d . .
H42 H 1.1540 0.2337 0.4357 0.064 Uiso 1 1 calc R U
C43 C 1.1866(13) 0.3300(11) 0.4600(8) 0.073(6) Uani 1 1 d . .
H43 H 1.2314 0.3132 0.4757 0.087 Uiso 1 1 calc R U
C44 C 1.1657(10) 0.4072(7) 0.4615(6) 0.042(4) Uani 1 1 d . .
C45 C 1.1000(11) 0.4302(9) 0.4381(6) 0.050(4) Uani 1 1 d . .
H45 H 1.0854 0.4800 0.4394 0.060 Uiso 1 1 calc R U
C46 C 1.0567(10) 0.3811(9) 0.4132(5) 0.045(4) Uani 1 1 d . .
H46 H 1.0120 0.3964 0.3966 0.054 Uiso 1 1 calc R U
C47 C 1.1945(12) 0.5263(9) 0.4915(8) 0.074(6) Uani 1 1 d . .
H47A H 1.2339 0.5538 0.5090 0.089 Uiso 1 1 calc R U
H47B H 1.1816 0.5497 0.4628 0.089 Uiso 1 1 calc R U
H47C H 1.1522 0.5262 0.5065 0.089 Uiso 1 1 calc R U
C48 C 1.0006(10) 0.1028(9) 0.5081(6) 0.049(4) Uani 1 1 d . .
C50 C 0.9928(10) 0.2305(7) 0.5115(5) 0.046(4) Uani 1 1 d . .
H50 H 1.0293 0.2537 0.4955 0.055 Uiso 1 1 calc R U
C51 C 0.9721(10) 0.2855(8) 0.5429(6) 0.051(4) Uani 1 1 d . .
C52 C 0.9699(8) 0.3601(8) 0.5323(5) 0.041(4) Uani 1 1 d . .
H52 H 0.9861 0.3769 0.5065 0.049 Uiso 1 1 calc R U
C53 C 0.9433(9) 0.4101(8) 0.5604(5) 0.041(4) Uani 1 1 d . .
H53 H 0.9424 0.4611 0.5536 0.050 Uiso 1 1 calc R U
C54 C 0.9190(9) 0.3872(7) 0.5969(5) 0.038(3) Uani 1 1 d . .
C55 C 0.9258(9) 0.3156(9) 0.6106(5) 0.048(4) Uani 1 1 d . .
H55 H 0.9119 0.3016 0.6376 0.057 Uiso 1 1 calc R U
C56 C 0.9540(10) 0.2621(9) 0.5840(5) 0.049(4) Uani 1 1 d . .
H56 H 0.9606 0.2124 0.5933 0.059 Uiso 1 1 calc R U
C57 C 0.8999(14) 0.0633(9) 0.4502(9) 0.082(7) Uani 1 1 d . .
H57A H 0.8691 0.0781 0.4229 0.099 Uiso 1 1 calc R U
H57B H 0.9270 0.0190 0.4450 0.099 Uiso 1 1 calc R U
H57C H 0.8696 0.0531 0.4725 0.099 Uiso 1 1 calc R U
C58 C 0.8447(10) 0.1742(9) 0.5252(7) 0.054(5) Uani 1 1 d . .
C60 C 0.7661(13) 0.1755(12) 0.5775(8) 0.085(7) Uani 1 1 d . .
H60A H 0.7209 0.1991 0.5820 0.102 Uiso 1 1 calc R U
H60B H 0.7597 0.1220 0.5766 0.102 Uiso 1 1 calc R U
H60C H 0.8047 0.1885 0.6016 0.102 Uiso 1 1 calc R U
C62 C 1.0015(9) 0.6444(8) 0.4262(6) 0.039(4) Uani 1 1 d . .
C63 C 0.9448(9) 0.6244(8) 0.4555(6) 0.042(4) Uani 1 1 d . .
C64 C 0.9117(10) 0.6978(8) 0.4641(6) 0.048(4) Uani 1 1 d . .
C65 C 0.9180(9) 0.7483(9) 0.4216(5) 0.038(3) Uani 1 1 d . .
H65 H 0.9310 0.7997 0.4312 0.046 Uiso 1 1 calc R U
C66 C 0.8600(14) 0.7497(9) 0.3864(6) 0.079(7) Uani 1 1 d D .
H66A H 0.8781 0.7238 0.3621 0.095 Uiso 1 1 calc R U
H66B H 0.8226 0.7172 0.3954 0.095 Uiso 1 1 calc R U
C67 C 0.8195(18) 0.8147(9) 0.3655(13) 0.19(2) Uani 1 1 d D .
H67 H 0.8580 0.8289 0.3482 0.231 Uiso 1 1 calc R U
C68 C 0.7681(13) 0.8132(13) 0.3317(7) 0.077(6) Uani 1 1 d . .
H68A H 0.7507 0.8633 0.3247 0.092 Uiso 1 1 calc R U
H68B H 0.7870 0.7924 0.3066 0.092 Uiso 1 1 calc R U
H68C H 0.7281 0.7827 0.3383 0.092 Uiso 1 1 calc R U
C69 C 0.8321(15) 0.8831(11) 0.3968(11) 0.110(11) Uani 1 1 d . .
H69A H 0.8053 0.9253 0.3828 0.131 Uiso 1 1 calc R U
H69B H 0.8151 0.8718 0.4244 0.131 Uiso 1 1 calc R U
H69C H 0.8839 0.8947 0.4028 0.131 Uiso 1 1 calc R U
C70 C 1.0275(12) 0.7547(7) 0.3846(6) 0.056(5) Uani 1 1 d . .
H70A H 0.9968 0.7824 0.3611 0.067 Uiso 1 1 calc R U
H70B H 1.0578 0.7203 0.3707 0.067 Uiso 1 1 calc R U
C71 C 1.0752(12) 0.8072(8) 0.4125(6) 0.055(5) Uani 1 1 d . .
C72 C 1.1381(12) 0.7832(9) 0.4433(6) 0.059(5) Uani 1 1 d . .
H72 H 1.1512 0.7327 0.4439 0.071 Uiso 1 1 calc R U
C73 C 1.1774(11) 0.8287(10) 0.4702(7) 0.059(5) Uani 1 1 d . .
H73 H 1.2161 0.8106 0.4912 0.070 Uiso 1 1 calc R U
C74 C 1.1618(10) 0.9043(8) 0.4679(6) 0.044(4) Uani 1 1 d . .
C75 C 1.1024(11) 0.9296(10) 0.4393(8) 0.060(5) Uani 1 1 d . .
H75 H 1.0892 0.9799 0.4398 0.073 Uiso 1 1 calc R U
C76 C 1.0637(11) 0.8839(9) 0.4110(6) 0.053(5) Uani 1 1 d . .
H76 H 1.0271 0.9035 0.3893 0.064 Uiso 1 1 calc R U
C77 C 1.2621(12) 0.9290(12) 0.5252(7) 0.076(6) Uani 1 1 d . .
H77A H 1.2886 0.9715 0.5392 0.091 Uiso 1 1 calc R U
H77B H 1.2412 0.9010 0.5471 0.091 Uiso 1 1 calc R U
H77C H 1.2954 0.8975 0.5121 0.091 Uiso 1 1 calc R U
C78 C 0.9854(8) 0.5999(9) 0.5002(5) 0.038(4) Uani 1 1 d . .
C80 C 0.9627(9) 0.7272(8) 0.5043(6) 0.046(4) Uani 1 1 d . .
H80 H 1.0018 0.7556 0.4932 0.055 Uiso 1 1 calc R U
C81 C 0.9303(11) 0.7764(9) 0.5338(5) 0.053(5) Uani 1 1 d . .
C82 C 0.9199(12) 0.8516(8) 0.5222(6) 0.057(5) Uani 1 1 d . .
H82 H 0.9369 0.8710 0.4972 0.068 Uiso 1 1 calc R U
C83 C 0.8843(13) 0.8963(10) 0.5485(6) 0.066(6) Uani 1 1 d . .
H83 H 0.8775 0.9466 0.5408 0.079 Uiso 1 1 calc R U
C84 C 0.8596(11) 0.8723(9) 0.5832(6) 0.055(5) Uani 1 1 d . .
C85 C 0.8708(12) 0.7973(9) 0.5963(6) 0.062(5) Uani 1 1 d . .
H85 H 0.8570 0.7799 0.6227 0.075 Uiso 1 1 calc R U
C86 C 0.9025(10) 0.7509(8) 0.5694(5) 0.047(4) Uani 1 1 d . .
H86 H 0.9051 0.6998 0.5757 0.057 Uiso 1 1 calc R U
C87 C 0.8983(11) 0.5588(9) 0.4319(7) 0.058(5) Uani 1 1 d . .
H87A H 0.8727 0.5755 0.4035 0.070 Uiso 1 1 calc R U
H87B H 0.9303 0.5178 0.4276 0.070 Uiso 1 1 calc R U
H87C H 0.8630 0.5426 0.4501 0.070 Uiso 1 1 calc R U
C88 C 0.8152(12) 0.6550(10) 0.4980(7) 0.062(5) Uani 1 1 d . .
C90 C 0.7126(12) 0.6334(12) 0.5297(10) 0.095(8) Uani 1 1 d . .
H90A H 0.6623 0.6496 0.5278 0.114 Uiso 1 1 calc R U
H90B H 0.7137 0.5805 0.5237 0.114 Uiso 1 1 calc R U
H90C H 0.7388 0.6431 0.5592 0.114 Uiso 1 1 calc R U
C92 C 0.9845(11) 0.1032(8) 0.7817(7) 0.049(5) Uani 1 1 d . .
C93 C 1.0281(11) 0.1248(7) 0.7448(6) 0.050(5) Uani 1 1 d . .
C94 C 1.0549(10) 0.0458(8) 0.7365(7) 0.053(5) Uani 1 1 d . .
C95 C 1.0568(9) 0.0007(8) 0.7770(4) 0.034(3) Uani 1 1 d . .
H95 H 1.0411 -0.0506 0.7687 0.041 Uiso 1 1 calc R U
C96 C 1.1341(9) -0.0018(7) 0.8088(5) 0.041(4) Uani 1 1 d . .
H96A H 1.1729 -0.0032 0.7905 0.049 Uiso 1 1 calc R U
H96B H 1.1402 0.0440 0.8263 0.049 Uiso 1 1 calc R U
C97 C 1.1433(9) -0.0674(8) 0.8399(6) 0.045(4) Uani 1 1 d . .
H97 H 1.1023 -0.0699 0.8569 0.054 Uiso 1 1 calc R U
C98 C 1.2168(13) -0.0590(12) 0.8715(7) 0.078(7) Uani 1 1 d . .
H98A H 1.2160 -0.0139 0.8887 0.094 Uiso 1 1 calc R U
H98B H 1.2241 -0.1015 0.8912 0.094 Uiso 1 1 calc R U
H98C H 1.2564 -0.0564 0.8544 0.094 Uiso 1 1 calc R U
C99 C 1.1480(12) -0.1394(8) 0.8137(8) 0.067(6) Uani 1 1 d . .
H99A H 1.1027 -0.1466 0.7933 0.080 Uiso 1 1 calc R U
H99B H 1.1883 -0.1360 0.7971 0.080 Uiso 1 1 calc R U
H99C H 1.1560 -0.1810 0.8340 0.080 Uiso 1 1 calc R U
C100 C 0.9559(11) 0.0033(10) 0.8263(6) 0.058(5) Uani 1 1 d . .
H10C H 0.9259 0.0416 0.8374 0.070 Uiso 1 1 calc R U
H10D H 0.9868 -0.0197 0.8517 0.070 Uiso 1 1 calc R U
C101 C 0.9059(9) -0.0564(8) 0.8001(5) 0.037(4) Uani 1 1 d . .
C102 C 0.8463(9) -0.0304(9) 0.7720(6) 0.045(4) Uani 1 1 d . .
H102 H 0.8359 0.0208 0.7709 0.054 Uiso 1 1 calc R U
C103 C 0.8003(10) -0.0800(8) 0.7448(6) 0.045(4) Uani 1 1 d . .
H103 H 0.7608 -0.0617 0.7245 0.054 Uiso 1 1 calc R U
C104 C 0.8125(12) -0.1512(11) 0.7478(7) 0.059(5) Uani 1 1 d . .
C105 C 0.8730(10) -0.1796(8) 0.7759(6) 0.045(4) Uani 1 1 d . .
H105 H 0.8822 -0.2310 0.7775 0.054 Uiso 1 1 calc R U
C106 C 0.9206(9) -0.1287(8) 0.8021(6) 0.041(4) Uani 1 1 d . .
H106 H 0.9623 -0.1463 0.8209 0.049 Uiso 1 1 calc R U
C107 C 0.7820(12) -0.2754(9) 0.7205(9) 0.079(7) Uani 1 1 d . .
H10E H 0.7432 -0.2991 0.7002 0.095 Uiso 1 1 calc R U
H10F H 0.8283 -0.2831 0.7102 0.095 Uiso 1 1 calc R U
H10G H 0.7843 -0.2967 0.7497 0.095 Uiso 1 1 calc R U
C108 C 0.9787(11) 0.1449(9) 0.7041(7) 0.055(5) Uani 1 1 d . .
C110 C 0.9895(10) 0.0191(8) 0.7007(5) 0.043(4) Uani 1 1 d . .
H110 H 0.9529 -0.0041 0.7166 0.051 Uiso 1 1 calc R U
C111 C 1.0057(12) -0.0362(8) 0.6658(6) 0.055(5) Uani 1 1 d . .
C112 C 1.0250(11) -0.0150(10) 0.6269(6) 0.060(5) Uani 1 1 d . .
H112 H 1.0195 0.0347 0.6175 0.072 Uiso 1 1 calc R U
C113 C 1.0529(10) -0.0673(9) 0.6013(6) 0.054(4) Uani 1 1 d . .
H113 H 1.0688 -0.0537 0.5747 0.065 Uiso 1 1 calc R U
C114 C 1.0567(10) -0.1380(9) 0.6152(6) 0.053(4) Uani 1 1 d . .
C115 C 1.0354(10) -0.1630(8) 0.6533(6) 0.049(4) Uani 1 1 d . .
H115 H 1.0384 -0.2135 0.6613 0.059 Uiso 1 1 calc R U
C116 C 1.0091(10) -0.1095(8) 0.6794(6) 0.047(4) Uani 1 1 d . .
H116 H 0.9938 -0.1230 0.7061 0.056 Uiso 1 1 calc R U
C117 C 1.0851(10) 0.1821(6) 0.7621(6) 0.049(4) Uani 1 1 d . .
H11A H 1.1149 0.1636 0.7889 0.059 Uiso 1 1 calc R U
H11B H 1.1160 0.1916 0.7400 0.059 Uiso 1 1 calc R U
H11C H 1.0612 0.2277 0.7686 0.059 Uiso 1 1 calc R U
C118 C 1.1352(11) 0.0731(9) 0.6858(5) 0.052(4) Uani 1 1 d . .
C120 C 1.2214(16) 0.0779(11) 0.6369(8) 0.089(8) Uani 1 1 d . .
H12A H 1.2667 0.0539 0.6327 0.107 Uiso 1 1 calc R U
H12B H 1.1847 0.0699 0.6110 0.107 Uiso 1 1 calc R U
H12C H 1.2297 0.1307 0.6413 0.107 Uiso 1 1 calc R U

loop_
_atom_site_aniso_label
_atom_site_aniso_U_11
_atom_site_aniso_U_22
_atom_site_aniso_U_33
_atom_site_aniso_U_23
_atom_site_aniso_U_13
_atom_site_aniso_U_12
O2 0.048(7) 0.055(6) 0.045(7) -0.014(5) 0.020(6) -0.008(6)
O4 0.045(7) 0.038(5) 0.083(9) -0.001(6) 0.027(7) -0.008(5)
O14 0.040(7) 0.068(8) 0.074(9) -0.014(7) -0.005(7) -0.002(6)
O18 0.052(7) 0.048(6) 0.037(6) -0.005(5) 0.022(5) 0.005(5)
O19 0.066(8) 0.039(5) 0.045(7) -0.002(5) 0.021(6) 0.003(5)
O24 0.080(11) 0.120(12) 0.061(10) -0.031(9) 0.023(9) 0.028(9)
O25 0.065(9) 0.085(9) 0.107(12) -0.025(9) 0.054(9) 0.006(8)
O28 0.060(8) 0.045(6) 0.058(8) 0.008(5) 0.023(6) -0.003(5)
O29 0.045(7) 0.049(6) 0.082(9) 0.011(6) 0.034(7) 0.002(5)
O32 0.161(16) 0.033(6) 0.065(10) 0.004(6) 0.036(10) 0.020(8)
O34 0.055(7) 0.040(5) 0.076(9) 0.014(5) 0.024(7) -0.008(5)
O44 0.056(8) 0.039(5) 0.066(8) -0.002(5) 0.009(6) -0.006(5)
O48 0.109(12) 0.031(6) 0.076(10) 0.021(6) 0.026(9) 0.011(6)
O49 0.072(8) 0.048(6) 0.035(6) 0.009(5) 0.016(6) 0.013(6)
O54 0.059(8) 0.064(7) 0.052(8) -0.006(6) 0.018(6) 0.012(6)
O55 0.124(14) 0.082(9) 0.071(10) 0.005(8) 0.064(10) 0.005(9)
O58 0.072(9) 0.041(6) 0.056(8) 0.003(5) 0.013(6) 0.005(6)
O59 0.056(8) 0.076(8) 0.062(8) 0.004(6) 0.019(7) 0.004(7)
O62 0.096(11) 0.050(6) 0.053(8) -0.001(6) 0.031(8) 0.010(7)
O64 0.049(7) 0.046(6) 0.054(7) -0.007(5) 0.009(6) -0.006(5)
O74 0.102(12) 0.039(6) 0.078(10) 0.001(6) -0.019(9) -0.015(7)
O78 0.051(7) 0.033(5) 0.086(10) 0.019(6) 0.018(7) -0.001(5)
O79 0.073(8) 0.031(5) 0.041(7) 0.001(4) 0.009(6) -0.002(5)
O84 0.119(13) 0.044(6) 0.085(11) -0.025(7) 0.023(10) 0.022(8)
O85 0.090(11) 0.073(8) 0.085(11) -0.013(7) 0.045(10) 0.009(8)
O88 0.045(7) 0.041(6) 0.074(9) 0.008(6) 0.026(6) 0.000(5)
O89 0.063(9) 0.067(7) 0.070(9) -0.020(6) 0.014(7) -0.001(7)
O92 0.069(8) 0.046(6) 0.047(7) -0.008(5) 0.018(6) -0.001(6)
O94 0.052(7) 0.045(6) 0.060(8) 0.000(5) 0.023(6) 0.003(5)
O104 0.071(10) 0.069(8) 0.069(10) -0.020(7) 0.014(8) -0.020(7)
O108 0.103(12) 0.062(8) 0.037(7) 0.010(6) 0.020(7) 0.018(7)
O109 0.092(11) 0.049(6) 0.050(8) 0.006(5) 0.020(7) 0.016(6)
O114 0.104(12) 0.090(9) 0.057(9) -0.006(7) 0.048(9) -0.006(8)
O115 0.086(11) 0.067(8) 0.065(9) -0.016(7) 0.017(8) 0.001(7)
O118 0.067(9) 0.057(7) 0.064(8) 0.007(6) 0.035(7) 0.005(6)
O119 0.074(9) 0.043(6) 0.098(11) 0.015(6) 0.046(8) 0.003(6)
N1 0.058(9) 0.031(6) 0.036(7) 0.007(5) 0.015(7) 0.002(6)
N24 0.066(11) 0.084(11) 0.051(10) -0.012(8) 0.014(9) 0.025(9)
N31 0.076(10) 0.032(6) 0.031(7) -0.002(5) 0.025(7) 0.011(6)
N54 0.048(9) 0.064(9) 0.054(10) -0.007(7) 0.001(7) -0.003(7)
N61 0.083(11) 0.048(7) 0.022(7) -0.009(5) 0.028(7) -0.009(7)
N84 0.068(11) 0.082(11) 0.074(12) -0.031(9) 0.039(10) -0.005(9)
N91 0.057(9) 0.025(6) 0.052(9) 0.008(5) 0.004(7) -0.005(6)
N114 0.068(11) 0.055(8) 0.059(10) -0.009(7) 0.042(9) 0.011(7)
C2 0.097(16) 0.032(8) 0.039(10) 0.000(6) 0.033(10) -0.006(9)
C3 0.057(10) 0.013(6) 0.059(11) -0.002(6) 0.014(8) 0.004(6)
C4 0.026(7) 0.032(7) 0.050(10) -0.002(6) 0.015(7) 0.002(6)
C5 0.068(12) 0.031(7) 0.050(10) -0.008(7) 0.012(9) 0.001(8)
C6 0.050(11) 0.043(8) 0.084(15) -0.014(9) -0.015(10) 0.003(8)
C7 0.016(8) 0.092(14) 0.14(2) 0.057(14) 0.015(10) 0.018(9)
C8 0.053(13) 0.033(8) 0.22(3) -0.036(12) -0.057(16) 0.009(8)
C9 0.14(2) 0.055(12) 0.11(2) -0.038(13) -0.054(18) 0.006(13)
C10 0.041(9) 0.076(11) 0.025(8) -0.004(7) 0.010(7) 0.019(8)
C11 0.035(8) 0.063(10) 0.023(8) 0.000(7) 0.019(7) -0.004(7)
C12 0.056(10) 0.036(7) 0.024(8) 0.000(6) -0.002(7) 0.003(7)
C13 0.050(10) 0.040(8) 0.047(10) 0.007(7) -0.007(8) 0.004(7)
C14 0.042(10) 0.049(9) 0.076(14) 0.004(9) 0.014(9) 0.004(8)
C15 0.064(12) 0.029(7) 0.061(12) 0.008(7) -0.009(10) 0.001(8)
C16 0.053(10) 0.029(7) 0.058(11) 0.011(7) 0.022(9) 0.012(7)
C17 0.049(12) 0.090(14) 0.108(19) -0.026(13) -0.020(12) 0.005(11)
C18 0.048(10) 0.021(6) 0.066(12) 0.004(6) 0.024(9) -0.004(7)
C20 0.056(11) 0.043(8) 0.036(9) -0.005(7) 0.008(8) -0.008(8)
C21 0.033(8) 0.045(8) 0.039(9) -0.001(6) 0.018(7) -0.003(7)
C22 0.082(14) 0.048(9) 0.056(12) 0.001(8) 0.036(11) 0.001(9)
C23 0.051(10) 0.068(10) 0.047(10) -0.023(8) 0.022(9) -0.006(9)
C24 0.057(11) 0.060(10) 0.065(12) -0.014(8) 0.037(10) -0.002(9)
C25 0.035(9) 0.069(10) 0.060(12) -0.014(9) -0.003(8) 0.014(8)
C26 0.058(11) 0.057(9) 0.045(10) -0.012(7) 0.010(9) 0.010(8)
C27 0.061(11) 0.031(7) 0.056(11) -0.005(7) 0.005(9) -0.009(7)
C28 0.027(8) 0.042(8) 0.076(13) -0.011(8) 0.024(8) -0.016(7)
C30 0.084(15) 0.058(10) 0.102(17) 0.015(10) 0.064(14) -0.013(10)
C32 0.044(9) 0.036(7) 0.016(7) 0.006(5) -0.001(6) 0.005(7)
C33 0.049(11) 0.070(11) 0.044(11) 0.012(8) 0.012(8) 0.000(9)
C34 0.082(13) 0.021(6) 0.034(9) 0.004(6) -0.004(9) -0.002(7)
C35 0.068(12) 0.026(7) 0.080(14) 0.001(7) 0.031(11) -0.002(8)
C36 0.102(17) 0.027(8) 0.087(15) 0.007(8) -0.016(13) 0.023(9)
C37 0.13(2) 0.038(10) 0.26(4) -0.060(16) -0.13(3) 0.045(13)
C38 0.12(2) 0.037(10) 0.23(4) -0.017(14) -0.12(2) 0.028(12)
C39 0.077(15) 0.043(10) 0.14(2) 0.013(11) 0.063(15) 0.013(10)
C40 0.086(12) 0.016(6) 0.025(7) -0.006(5) 0.031(8) -0.012(7)
C41 0.076(13) 0.038(8) 0.047(11) 0.010(8) 0.007(10) 0.005(9)
C42 0.079(14) 0.024(7) 0.065(13) -0.011(7) 0.033(11) -0.001(8)
C43 0.072(15) 0.055(11) 0.092(17) 0.022(11) 0.018(13) -0.002(10)
C44 0.064(11) 0.021(6) 0.041(9) -0.005(6) 0.007(8) -0.011(7)
C45 0.078(13) 0.041(8) 0.035(9) 0.001(7) 0.021(9) -0.003(9)
C46 0.052(10) 0.056(9) 0.025(8) -0.007(7) 0.001(8) 0.000(8)
C47 0.073(14) 0.050(9) 0.099(17) -0.021(10) 0.016(13) -0.017(10)
C48 0.051(11) 0.042(9) 0.054(11) 0.010(7) 0.012(9) 0.016(8)
C50 0.070(12) 0.025(7) 0.043(10) 0.010(6) 0.011(8) 0.018(7)
C51 0.065(12) 0.037(8) 0.051(11) -0.006(7) 0.010(9) -0.006(8)
C52 0.041(9) 0.039(7) 0.045(9) 0.011(6) 0.018(8) -0.003(7)
C53 0.046(9) 0.040(7) 0.042(9) -0.018(6) 0.019(7) 0.002(7)
C54 0.052(9) 0.041(7) 0.019(7) -0.007(5) 0.002(6) 0.001(7)
C55 0.055(11) 0.070(10) 0.020(7) 0.007(7) 0.011(7) 0.013(8)
C56 0.059(11) 0.052(9) 0.035(9) 0.014(7) 0.006(8) -0.022(8)
C57 0.11(2) 0.032(8) 0.104(19) 0.004(10) 0.011(15) 0.004(10)
C58 0.055(11) 0.044(9) 0.072(13) 0.009(8) 0.033(10) 0.012(8)
C60 0.071(14) 0.101(16) 0.088(17) 0.034(13) 0.027(13) 0.023(12)
C62 0.045(10) 0.032(7) 0.046(10) -0.004(6) 0.022(8) -0.008(7)
C63 0.040(9) 0.043(8) 0.043(10) -0.005(7) 0.003(7) -0.013(7)
C64 0.057(11) 0.031(7) 0.058(11) 0.000(7) 0.014(9) 0.011(7)
C65 0.046(9) 0.044(8) 0.023(8) 0.004(6) 0.005(7) 0.001(7)
C66 0.15(2) 0.042(9) 0.042(11) -0.011(8) -0.001(13) -0.002(11)
C67 0.13(3) 0.045(12) 0.35(6) -0.08(2) -0.11(3) 0.019(14)
C68 0.073(14) 0.095(15) 0.061(14) 0.029(11) 0.008(11) 0.018(12)
C69 0.09(2) 0.045(11) 0.19(3) -0.048(15) 0.03(2) 0.017(12)
C70 0.107(15) 0.023(6) 0.050(10) -0.004(6) 0.050(11) -0.020(8)
C71 0.087(15) 0.032(8) 0.051(11) 0.005(7) 0.023(11) 0.004(9)
C72 0.090(15) 0.040(9) 0.055(12) -0.021(8) 0.031(11) -0.008(9)
C73 0.063(13) 0.061(11) 0.057(12) 0.016(9) 0.027(10) 0.014(10)
C74 0.051(10) 0.038(8) 0.045(10) -0.011(7) 0.019(8) -0.010(8)
C75 0.046(11) 0.045(9) 0.088(16) -0.003(9) 0.006(10) 0.003(9)
C76 0.072(13) 0.046(9) 0.036(10) 0.011(7) -0.010(9) -0.021(9)
C77 0.070(14) 0.097(14) 0.054(12) 0.006(11) -0.015(11) 0.020(12)
C78 0.031(8) 0.051(9) 0.028(8) -0.011(6) -0.001(6) -0.010(7)
C80 0.051(10) 0.037(8) 0.052(10) 0.000(7) 0.016(9) 0.001(7)
C81 0.079(13) 0.053(9) 0.023(8) -0.002(6) -0.001(8) 0.026(9)
C82 0.087(14) 0.045(8) 0.046(10) 0.007(7) 0.033(10) 0.020(9)
C83 0.099(16) 0.054(10) 0.042(11) 0.014(8) 0.005(11) -0.006(10)
C84 0.066(12) 0.058(9) 0.044(10) -0.016(8) 0.015(9) 0.021(9)
C85 0.087(15) 0.049(9) 0.051(11) -0.009(8) 0.008(10) -0.005(9)
C86 0.066(11) 0.032(7) 0.043(10) 0.005(6) 0.004(8) 0.001(7)
C87 0.061(12) 0.042(9) 0.074(14) -0.004(8) 0.017(10) -0.007(8)
C88 0.075(14) 0.044(9) 0.079(14) -0.019(9) 0.044(12) -0.019(10)
C90 0.051(13) 0.093(15) 0.15(3) -0.007(16) 0.042(15) 0.013(12)
C92 0.060(11) 0.029(7) 0.067(13) 0.001(7) 0.033(10) 0.001(8)
C93 0.075(13) 0.020(6) 0.054(11) 0.008(6) 0.010(9) 0.013(7)
C94 0.047(10) 0.036(8) 0.082(14) 0.009(8) 0.029(10) -0.011(7)
C95 0.051(9) 0.035(7) 0.016(7) 0.009(5) 0.003(6) 0.015(6)
C96 0.049(9) 0.025(6) 0.050(10) 0.004(6) 0.010(8) -0.003(6)
C97 0.035(8) 0.046(8) 0.052(10) 0.002(7) -0.001(7) 0.008(7)
C98 0.091(16) 0.081(13) 0.052(12) 0.023(10) -0.018(11) -0.030(12)
C99 0.066(13) 0.033(8) 0.092(16) -0.007(8) -0.021(11) -0.007(8)
C100 0.065(12) 0.057(10) 0.042(10) 0.002(8) -0.019(9) 0.005(9)
C101 0.046(9) 0.036(7) 0.035(9) 0.011(6) 0.025(7) -0.010(7)
C102 0.040(9) 0.047(9) 0.043(10) 0.012(7) -0.008(8) -0.004(7)
C103 0.049(10) 0.039(8) 0.047(10) 0.000(7) 0.005(8) 0.001(7)
C104 0.071(14) 0.068(12) 0.044(11) 0.008(9) 0.031(10) 0.006(11)
C105 0.077(12) 0.022(7) 0.044(9) 0.004(6) 0.028(9) -0.008(7)
C106 0.040(9) 0.035(7) 0.050(10) 0.000(7) 0.017(8) 0.006(7)
C107 0.070(14) 0.054(10) 0.111(19) -0.029(10) 0.009(13) 0.013(10)
C108 0.068(13) 0.037(8) 0.059(12) 0.007(8) 0.008(10) 0.001(8)
C110 0.054(10) 0.043(8) 0.031(8) 0.007(6) 0.007(7) 0.007(7)
C111 0.079(14) 0.045(8) 0.041(10) 0.001(7) 0.013(10) 0.008(9)
C112 0.067(13) 0.069(11) 0.044(10) 0.000(9) 0.012(9) 0.002(10)
C113 0.064(12) 0.061(10) 0.038(10) 0.002(8) 0.008(9) -0.008(9)
C114 0.052(11) 0.050(9) 0.064(12) -0.003(8) 0.031(10) 0.005(8)
C115 0.070(12) 0.032(7) 0.047(10) 0.000(6) 0.017(9) -0.005(7)
C116 0.056(11) 0.043(8) 0.045(10) 0.004(7) 0.021(8) 0.003(8)
C117 0.071(12) 0.011(5) 0.063(11) -0.006(6) 0.007(9) -0.004(6)
C118 0.075(13) 0.053(9) 0.031(9) 0.004(7) 0.015(9) -0.007(9)
C120 0.14(2) 0.069(12) 0.070(15) 0.003(11) 0.063(16) -0.007(13)

loop_
_atom_type_symbol
_atom_type_description
_atom_type_scat_dispersion_real
_atom_type_scat_dispersion_imag
_atom_type_scat_source
C C 0.0033 0.0016
;
International Tables for Crystallography
(Vol. C, Tables 4.2.6.8 and 6.1.1.4)
;
H H 0.0000 0.0000
;
International Tables for Crystallography
(Vol. C, Table 6.1.1.4)
;
N N 0.0061 0.0033
;
International Tables for Crystallography
(Vol. C, Tables 4.2.6.8 and 6.1.1.4)
;
O O 0.0106 0.0060
;
International Tables for Crystallography
(Vol. C, Tables 4.2.6.8 and 6.1.1.4)
;

loop_
_geom_angle_atom_site_label_1
_geom_angle_atom_site_label_2
_geom_angle_atom_site_label_3
_geom_angle
C28 O4 C4 118.9(13)
C14 O14 C17 113.0(14)
C18 O19 C20 109.5(12)
C28 O29 C30 116.4(15)
C58 O34 C34 119.8(13)
C44 O44 C47 114.1(15)
C48 O49 C50 110.1(13)
C58 O59 C60 116.7(15)
C88 O64 C64 117.5(15)
C74 O74 C77 121.6(15)
C78 O79 C80 111.2(12)
C88 O89 C90 113.8(16)
C118 O94 C94 118.4(14)
C104 O104 C107 122.6(17)
C108 O109 C110 109.1(14)
C118 O119 C120 117.6(16)
C2 N1 C5 112.4(14)
C2 N1 C10 122.3(15)
C5 N1 C10 124.4(12)
O25 N24 O24 124.4(16)
O25 N24 C24 120.0(17)
O24 N24 C24 115.6(16)
C32 N31 C35 118.1(13)
C32 N31 C40 125.6(13)
C35 N31 C40 115.6(11)
O54 N54 O55 124.9(15)
O54 N54 C54 117.8(14)
O55 N54 C54 117.2(14)
C62 N61 C65 120.7(13)
C62 N61 C70 120.5(15)
C65 N61 C70 118.0(13)
O84 N84 O85 123.3(15)
O84 N84 C84 119.4(17)
O85 N84 C84 116.9(17)
C92 N91 C95 113.4(13)
C92 N91 C100 118.5(15)
C95 N91 C100 127.3(12)
O114 N114 O115 124.1(14)
O114 N114 C114 118.4(14)
O115 N114 C114 117.4(14)
O2 C2 N1 126.5(16)
O2 C2 C3 120.1(14)
N1 C2 C3 113.4(16)
C18 C3 C2 115.9(16)
C18 C3 C4 102.8(13)
C2 C3 C4 100.6(11)
C18 C3 C27 111.6(12)
C2 C3 C27 109.4(14)
C4 C3 C27 116.2(14)
O4 C4 C5 106.5(13)
O4 C4 C3 120.7(12)
C5 C4 C3 106.4(13)
O4 C4 C20 114.0(13)
C5 C4 C20 108.7(12)
C3 C4 C20 100.0(12)
N1 C5 C4 103.0(12)
N1 C5 C6 112.0(14)
C4 C5 C6 115.9(15)
N1 C5 H5 108.5
C4 C5 H5 108.5
C6 C5 H5 108.5
C7 C6 C5 118.3(18)
C7 C6 H6A 107.7
C5 C6 H6A 107.7
C7 C6 H6B 107.7
C5 C6 H6B 107.7
H6A C6 H6B 107.1
C9 C7 C6 115.8(19)
C9 C7 C8 103.1(16)
C6 C7 C8 109(2)
C9 C7 H7 109.6
C6 C7 H7 109.6
C8 C7 H7 109.6
C7 C8 H8A 109.5
C7 C8 H8B 109.5
H8A C8 H8B 109.5
C7 C8 H8C 109.5
H8A C8 H8C 109.5
H8B C8 H8C 109.5
C7 C9 H9A 109.4
C7 C9 H9B 109.5
H9A C9 H9B 109.5
C7 C9 H9C 109.5
H9A C9 H9C 109.5
H9B C9 H9C 109.5
N1 C10 C11 110.8(12)
N1 C10 H10A 109.5
C11 C10 H10A 109.5
N1 C10 H10B 109.5
C11 C10 H10B 109.5
H10A C10 H10B 108.1
C16 C11 C12 117.0(15)
C16 C11 C10 125.7(16)
C12 C11 C10 117.0(15)
C11 C12 C13 119.5(14)
C11 C12 H12 120.3
C13 C12 H12 120.3
C14 C13 C12 122.9(17)
C14 C13 H13 118.5
C12 C13 H13 118.6
O14 C14 C13 130.1(19)
O14 C14 C15 111.1(15)
C13 C14 C15 118.7(18)
C16 C15 C14 116.3(15)
C16 C15 H15 121.8
C14 C15 H15 121.9
C11 C16 C15 125.5(17)
C11 C16 H16 117.2
C15 C16 H16 117.2
O14 C17 H17A 109.5
O14 C17 H17B 109.5
H17A C17 H17B 109.5
O14 C17 H17C 109.5
H17A C17 H17C 109.5
H17B C17 H17C 109.5
O18 C18 O19 121.3(16)
O18 C18 C3 125.4(14)
O19 C18 C3 113.2(12)
O19 C20 C21 112.7(13)
O19 C20 C4 106.2(11)
C21 C20 C4 114.6(14)
O19 C20 H20 107.7
C21 C20 H20 107.7
C4 C20 H20 107.7
C26 C21 C22 120.1(14)
C26 C21 C20 117.7(13)
C22 C21 C20 122.1(13)
C23 C22 C21 118.5(15)
C23 C22 H22 120.7
C21 C22 H22 120.7
C24 C23 C22 119.2(16)
C24 C23 H23 120.4
C22 C23 H23 120.4
C23 C24 C25 126.0(15)
C23 C24 N24 119.1(16)
C25 C24 N24 114.9(15)
C26 C25 C24 113.1(16)
C26 C25 H25 123.5
C24 C25 H25 123.4
C21 C26 C25 122.9(17)
C21 C26 H26 118.6
C25 C26 H26 118.6
C3 C27 H27A 109.5
C3 C27 H27B 109.5
H27A C27 H27B 109.5
C3 C27 H27C 109.5
H27A C27 H27C 109.5
H27B C27 H27C 109.5
O28 C28 O29 126.8(15)
O28 C28 O4 126.0(14)
O29 C28 O4 107.1(15)
O29 C30 H30A 109.5
O29 C30 H30B 109.5
H30A C30 H30B 109.5
O29 C30 H30C 109.5
H30A C30 H30C 109.5
H30B C30 H30C 109.5
O32 C32 N31 124.4(15)
O32 C32 C33 127.9(15)
N31 C32 C33 107.7(14)
C48 C33 C32 108.4(15)
C48 C33 C57 109.7(16)
C32 C33 C57 110.9(17)
C48 C33 C34 101.4(14)
C32 C33 C34 101.1(14)
C57 C33 C34 124.1(17)
O34 C34 C50 115.1(14)
O34 C34 C33 117.3(13)
C50 C34 C33 103.1(13)
O34 C34 C35 108.0(14)
C50 C34 C35 109.0(14)
C33 C34 C35 103.6(13)
N31 C35 C36 110.6(17)
N31 C35 C34 99.1(13)
C36 C35 C34 116.7(16)
N31 C35 H35 110.0
C36 C35 H35 110.0
C34 C35 H35 110.0
C37 C36 C35 121.2(18)
C37 C36 H36A 107.1
C35 C36 H36A 107.0
C37 C36 H36B 107.0
C35 C36 H36B 107.0
H36A C36 H36B 106.8
C36 C37 C39 124(3)
C36 C37 C38 115.2(18)
C39 C37 C38 116.5(19)
C36 C37 H37 96.7
C39 C37 H37 96.7
C38 C37 H37 96.7
C37 C38 H38A 109.5
C37 C38 H38B 109.5
H38A C38 H38B 109.5
C37 C38 H38C 109.4
H38A C38 H38C 109.5
H38B C38 H38C 109.5
C37 C39 H39A 109.5
C37 C39 H39B 109.5
H39A C39 H39B 109.5
C37 C39 H39C 109.5
H39A C39 H39C 109.5
H39B C39 H39C 109.5
N31 C40 C41 111.2(12)
N31 C40 H40A 109.4
C41 C40 H40A 109.4
N31 C40 H40B 109.4
C41 C40 H40B 109.4
H40A C40 H40B 108.0
C42 C41 C46 121.2(17)
C42 C41 C40 122.4(14)
C46 C41 C40 116.1(16)
C43 C42 C41 122.1(16)
C43 C42 H42 118.9
C41 C42 H42 119.0
C42 C43 C44 118(2)
C42 C43 H43 120.8
C44 C43 H43 120.8
O44 C44 C45 126.9(13)
O44 C44 C43 113.7(17)
C45 C44 C43 119.4(16)
C46 C45 C44 119.8(16)
C46 C45 H45 120.1
C44 C45 H45 120.1
C45 C46 C41 119.1(17)
C45 C46 H46 120.4
C41 C46 H46 120.5
O44 C47 H47A 109.5
O44 C47 H47B 109.5
H47A C47 H47B 109.5
O44 C47 H47C 109.5
H47A C47 H47C 109.5
H47B C47 H47C 109.5
O48 C48 O49 119.1(18)
O48 C48 C33 129.7(19)
O49 C48 C33 110.6(13)
O49 C50 C51 113.1(13)
O49 C50 C34 105.8(12)
C51 C50 C34 113.5(15)
O49 C50 H50 108.1
C51 C50 H50 108.1
C34 C50 H50 108.1
C52 C51 C56 119.6(15)
C52 C51 C50 120.1(15)
C56 C51 C50 120.2(13)
C51 C52 C53 119.1(14)
C51 C52 H52 120.5
C53 C52 H52 120.5
C54 C53 C52 121.2(13)
C54 C53 H53 119.4
C52 C53 H53 119.4
C53 C54 C55 121.8(13)
C53 C54 N54 118.5(13)
C55 C54 N54 119.6(13)
C54 C55 C56 119.5(13)
C54 C55 H55 120.2
C56 C55 H55 120.2
C55 C56 C51 118.2(14)
C55 C56 H56 120.9
C51 C56 H56 120.9
C33 C57 H57A 109.5
C33 C57 H57B 109.4
H57A C57 H57B 109.5
C33 C57 H57C 109.5
H57A C57 H57C 109.5
H57B C57 H57C 109.5
O58 C58 O59 125.8(16)
O58 C58 O34 125.9(15)
O59 C58 O34 108.3(14)
O59 C60 H60A 109.5
O59 C60 H60B 109.5
H60A C60 H60B 109.5
O59 C60 H60C 109.5
H60A C60 H60C 109.5
H60B C60 H60C 109.5
O62 C62 N61 126.5(15)
O62 C62 C63 129.0(14)
N61 C62 C63 104.3(13)
C78 C63 C64 104.8(14)
C78 C63 C62 108.0(13)
C64 C63 C62 103.6(13)
C78 C63 C87 110.6(13)
C64 C63 C87 122.4(15)
C62 C63 C87 106.6(14)
O64 C64 C63 117.3(14)
O64 C64 C80 116.0(14)
C63 C64 C80 103.3(13)
O64 C64 C65 104.0(13)
C63 C64 C65 105.8(13)
C80 C64 C65 110.0(13)
C66 C65 N61 111.3(14)
C66 C65 C64 119.3(16)
N61 C65 C64 96.8(11)
C66 C65 H65 109.5
N61 C65 H65 109.5
C64 C65 H65 109.5
C67 C66 C65 128.5(17)
C67 C66 H66A 105.2
C65 C66 H66A 105.2
C67 C66 H66B 105.1
C65 C66 H66B 105.2
H66A C66 H66B 105.9
C66 C67 C68 126(2)
C66 C67 C69 110(2)
C68 C67 C69 122(2)
C66 C67 H67 94.4
C68 C67 H67 94.3
C69 C67 H67 94.4
C67 C68 H68A 109.5
C67 C68 H68B 109.6
H68A C68 H68B 109.5
C67 C68 H68C 109.4
H68A C68 H68C 109.5
H68B C68 H68C 109.5
C67 C69 H69A 109.5
C67 C69 H69B 109.4
H69A C69 H69B 109.5
C67 C69 H69C 109.5
H69A C69 H69C 109.5
H69B C69 H69C 109.5
N61 C70 C71 112.8(13)
N61 C70 H70A 109.0
C71 C70 H70A 109.0
N61 C70 H70B 109.0
C71 C70 H70B 109.0
H70A C70 H70B 107.8
C76 C71 C72 114.9(16)
C76 C71 C70 122.8(18)
C72 C71 C70 122.3(15)
C73 C72 C71 122.5(17)
C73 C72 H72 118.8
C71 C72 H72 118.8
C72 C73 C74 120(2)
C72 C73 H73 120.2
C74 C73 H73 120.2
O74 C74 C73 119.6(18)
O74 C74 C75 120.5(15)
C73 C74 C75 119.8(17)
C76 C75 C74 120.6(17)
C76 C75 H75 119.7
C74 C75 H75 119.7
C75 C76 C71 122.1(18)
C75 C76 H76 118.9
C71 C76 H76 119.0
O74 C77 H77A 109.5
O74 C77 H77B 109.5
H77A C77 H77B 109.5
O74 C77 H77C 109.5
H77A C77 H77C 109.5
H77B C77 H77C 109.5
O78 C78 O79 121.4(15)
O78 C78 C63 130.9(15)
O79 C78 C63 107.4(13)
O79 C80 C81 112.4(13)
O79 C80 C64 105.8(11)
C81 C80 C64 116.6(15)
O79 C80 H80 107.2
C81 C80 H80 107.2
C64 C80 H80 107.2
C86 C81 C82 118.2(14)
C86 C81 C80 122.6(14)
C82 C81 C80 118.8(15)
C83 C82 C81 118.4(15)
C83 C82 H82 120.8
C81 C82 H82 120.8
C84 C83 C82 123.4(16)
C84 C83 H83 118.3
C82 C83 H83 118.3
C83 C84 C85 119.7(16)
C83 C84 N84 120.8(16)
C85 C84 N84 119.6(17)
C86 C85 C84 117.9(16)
C86 C85 H85 121.1
C84 C85 H85 121.0
C81 C86 C85 122.1(14)
C81 C86 H86 118.9
C85 C86 H86 118.9
C63 C87 H87A 109.5
C63 C87 H87B 109.5
H87A C87 H87B 109.5
C63 C87 H87C 109.5
H87A C87 H87C 109.5
H87B C87 H87C 109.5
O88 C88 O89 128.2(17)
O88 C88 O64 126.2(18)
O89 C88 O64 105.4(19)
O89 C90 H90A 109.5
O89 C90 H90B 109.5
H90A C90 H90B 109.5
O89 C90 H90C 109.5
H90A C90 H90C 109.5
H90B C90 H90C 109.5
O92 C92 N91 128.4(16)
O92 C92 C93 119.4(14)
N91 C92 C93 112.2(14)
C108 C93 C117 115.9(13)
C108 C93 C94 105.2(15)
C117 C93 C94 117.6(15)
C108 C93 C92 110.7(16)
C117 C93 C92 109.6(15)
C94 C93 C92 96.2(12)
O94 C94 C95 108.0(14)
O94 C94 C93 119.3(13)
C95 C94 C93 109.5(15)
O94 C94 C110 110.9(15)
C95 C94 C110 109.2(12)
C93 C94 C110 99.5(14)
N91 C95 C94 101.2(11)
N91 C95 C96 112.6(12)
C94 C95 C96 115.2(13)
N91 C95 H95 109.2
C94 C95 H95 109.2
C96 C95 H95 109.2
C97 C96 C95 114.0(12)
C97 C96 H96A 108.8
C95 C96 H96A 108.7
C97 C96 H96B 108.8
C95 C96 H96B 108.8
H96A C96 H96B 107.6
C99 C97 C98 107.0(15)
C99 C97 C96 109.9(15)
C98 C97 C96 108.5(14)
C99 C97 H97 110.4
C98 C97 H97 110.5
C96 C97 H97 110.4
C97 C98 H98A 109.5
C97 C98 H98B 109.5
H98A C98 H98B 109.5
C97 C98 H98C 109.5
H98A C98 H98C 109.5
H98B C98 H98C 109.5
C97 C99 H99A 109.5
C97 C99 H99B 109.5
H99A C99 H99B 109.5
C97 C99 H99C 109.5
H99A C99 H99C 109.5
H99B C99 H99C 109.5
N91 C100 C101 108.9(14)
N91 C100 H10C 109.9
C101 C100 H10C 109.9
N91 C100 H10D 109.9
C101 C100 H10D 109.9
H10C C100 H10D 108.3
C106 C101 C102 120.2(15)
C106 C101 C100 123.5(15)
C102 C101 C100 116.2(14)
C101 C102 C103 120.2(15)
C101 C102 H102 119.9
C103 C102 H102 119.9
C104 C103 C102 120.1(18)
C104 C103 H103 120.0
C102 C103 H103 120.0
C103 C104 O104 119.6(19)
C103 C104 C105 121(2)
O104 C104 C105 119.2(16)
C104 C105 C106 118.3(14)
C104 C105 H105 120.9
C106 C105 H105 120.8
C101 C106 C105 120.0(16)
C101 C106 H106 120.0
C105 C106 H106 120.0
O104 C107 H10E 109.5
O104 C107 H10F 109.5
H10E C107 H10F 109.5
O104 C107 H10G 109.5
H10E C107 H10G 109.5
H10F C107 H10G 109.5
O108 C108 O109 121.9(18)
O108 C108 C93 126.0(16)
O109 C108 C93 112.1(13)
O109 C110 C111 109.2(13)
O109 C110 C94 107.0(12)
C111 C110 C94 118.2(15)
O109 C110 H110 107.3
C111 C110 H110 107.4
C94 C110 H110 107.3
C112 C111 C116 121.9(16)
C112 C111 C110 122.9(15)
C116 C111 C110 114.7(14)
C111 C112 C113 119.1(17)
C111 C112 H112 120.5
C113 C112 H112 120.5
C114 C113 C112 118.2(16)
C114 C113 H113 120.9
C112 C113 H113 120.9
C113 C114 C115 125.2(15)
C113 C114 N114 117.9(15)
C115 C114 N114 116.9(13)
C114 C115 C116 116.1(13)
C114 C115 H115 122.0
C116 C115 H115 122.0
C111 C116 C115 119.4(15)
C111 C116 H116 120.3
C115 C116 H116 120.3
C93 C117 H11A 109.5
C93 C117 H11B 109.5
H11A C117 H11B 109.5
C93 C117 H11C 109.5
H11A C117 H11C 109.5
H11B C117 H11C 109.5
O118 C118 O94 128.4(17)
O118 C118 O119 125.2(15)
O94 C118 O119 106.1(15)
O119 C120 H12A 109.5
O119 C120 H12B 109.5
H12A C120 H12B 109.5
O119 C120 H12C 109.5
H12A C120 H12C 109.5
H12B C120 H12C 109.5

loop_
_geom_bond_atom_site_label_1
_geom_bond_atom_site_label_2
_geom_bond_distance
O2 C2 1.27(2)
O4 C28 1.33(2)
O4 C4 1.452(18)
O14 C14 1.36(2)
O14 C17 1.45(2)
O18 C18 1.278(18)
O19 C18 1.331(19)
O19 C20 1.44(2)
O24 N24 1.21(2)
O25 N24 1.21(2)
O28 C28 1.24(2)
O29 C28 1.295(19)
O29 C30 1.481(19)
O32 C32 1.20(2)
O34 C58 1.35(2)
O34 C34 1.41(2)
O44 C44 1.38(2)
O44 C47 1.46(2)
O48 C48 1.162(19)
O49 C48 1.38(2)
O49 C50 1.458(17)
O54 N54 1.233(18)
O55 N54 1.25(2)
O58 C58 1.21(2)
O59 C58 1.29(2)
O59 C60 1.47(2)
O62 C62 1.21(2)
O64 C88 1.38(2)
O64 C64 1.39(2)
O74 C74 1.38(2)
O74 C77 1.38(2)
O78 C78 1.134(19)
O79 C78 1.404(18)
O79 C80 1.459(19)
O84 N84 1.20(2)
O85 N84 1.23(2)
O88 C88 1.17(2)
O89 C88 1.32(2)
O89 C90 1.46(3)
O92 C92 1.28(2)
O94 C118 1.322(19)
O94 C94 1.46(2)
O104 C104 1.36(3)
O104 C107 1.43(2)
O108 C108 1.24(2)
O109 C108 1.37(2)
O109 C110 1.458(18)
O114 N114 1.192(19)
O115 N114 1.229(19)
O118 C118 1.21(2)
O119 C118 1.33(2)
O119 C120 1.46(2)
N1 C2 1.308(19)
N1 C5 1.47(2)
N1 C10 1.47(2)
N24 C24 1.50(2)
N31 C32 1.356(18)
N31 C35 1.42(2)
N31 C40 1.500(18)
N54 C54 1.46(2)
N61 C62 1.37(2)
N61 C65 1.44(2)
N61 C70 1.481(19)
N84 C84 1.48(2)
N91 C92 1.323(19)
N91 C95 1.45(2)
N91 C100 1.46(3)
N114 C114 1.53(2)
C2 C3 1.49(2)
C3 C18 1.48(2)
C3 C4 1.555(19)
C3 C27 1.56(2)
C4 C5 1.52(2)
C4 C20 1.57(2)
C5 C6 1.59(3)
C5 H5 1.0000
C6 C7 1.44(3)
C6 H6A 0.9900
C6 H6B 0.9900
C7 C9 1.49(3)
C7 C8 1.59(3)
C7 H7 1.0000
C8 H8A 0.9800
C8 H8B 0.9800
C8 H8C 0.9800
C9 H9A 0.9800
C9 H9B 0.9800
C9 H9C 0.9800
C10 C11 1.48(2)
C10 H10A 0.9900
C10 H10B 0.9900
C11 C16 1.36(2)
C11 C12 1.39(2)
C12 C13 1.41(2)
C12 H12 0.9500
C13 C14 1.34(2)
C13 H13 0.9500
C14 C15 1.43(3)
C15 C16 1.39(3)
C15 H15 0.9500
C16 H16 0.9500
C17 H17A 0.9800
C17 H17B 0.9800
C17 H17C 0.9800
C20 C21 1.53(2)
C20 H20 1.0000
C21 C26 1.37(2)
C21 C22 1.40(2)
C22 C23 1.38(2)
C22 H22 0.9500
C23 C24 1.34(2)
C23 H23 0.9500
C24 C25 1.40(3)
C25 C26 1.40(2)
C25 H25 0.9500
C26 H26 0.9500
C27 H27A 0.9800
C27 H27B 0.9800
C27 H27C 0.9800
C30 H30A 0.9800
C30 H30B 0.9800
C30 H30C 0.9800
C32 C33 1.52(2)
C33 C48 1.52(3)
C33 C57 1.53(3)
C33 C34 1.57(2)
C34 C50 1.52(3)
C34 C35 1.61(2)
C35 C36 1.48(3)
C35 H35 1.0000
C36 C37 1.39(3)
C36 H36A 0.9900
C36 H36B 0.9900
C37 C39 1.44(3)
C37 C38 1.46(3)
C37 H37 1.0000
C38 H38A 0.9800
C38 H38B 0.9800
C38 H38C 0.9800
C39 H39A 0.9800
C39 H39B 0.9800
C39 H39C 0.9800
C40 C41 1.56(2)
C40 H40A 0.9900
C40 H40B 0.9900
C41 C42 1.35(3)
C41 C46 1.41(2)
C42 C43 1.32(3)
C42 H42 0.9500
C43 C44 1.46(2)
C43 H43 0.9500
C44 C45 1.39(3)
C45 C46 1.36(2)
C45 H45 0.9500
C46 H46 0.9500
C47 H47A 0.9800
C47 H47B 0.9800
C47 H47C 0.9800
C50 C51 1.49(2)
C50 H50 1.0000
C51 C52 1.40(2)
C51 C56 1.43(2)
C52 C53 1.40(2)
C52 H52 0.9500
C53 C54 1.35(2)
C53 H53 0.9500
C54 C55 1.37(2)
C55 C56 1.43(2)
C55 H55 0.9500
C56 H56 0.9500
C57 H57A 0.9800
C57 H57B 0.9800
C57 H57C 0.9800
C60 H60A 0.9800
C60 H60B 0.9800
C60 H60C 0.9800
C62 C63 1.55(2)
C63 C78 1.53(2)
C63 C64 1.51(2)
C63 C87 1.58(2)
C64 C80 1.54(3)
C64 C65 1.62(2)
C65 C66 1.41(3)
C65 H65 1.0000
C66 C67 1.494(7)
C66 H66A 0.9900
C66 H66B 0.9900
C67 C68 1.30(3)
C67 C69 1.57(3)
C67 H67 1.0000
C68 H68A 0.9800
C68 H68B 0.9800
C68 H68C 0.9800
C69 H69A 0.9800
C69 H69B 0.9800
C69 H69C 0.9800
C70 C71 1.48(3)
C70 H70A 0.9900
C70 H70B 0.9900
C71 C76 1.41(2)
C71 C72 1.46(3)
C72 C73 1.31(3)
C72 H72 0.9500
C73 C74 1.41(2)
C73 H73 0.9500
C74 C75 1.38(3)
C75 C76 1.33(3)
C75 H75 0.9500
C76 H76 0.9500
C77 H77A 0.9800
C77 H77B 0.9800
C77 H77C 0.9800
C80 C81 1.48(2)
C80 H80 1.0000
C81 C86 1.37(2)
C81 C82 1.42(2)
C82 C83 1.39(3)
C82 H82 0.9500
C83 C84 1.31(3)
C83 H83 0.9500
C84 C85 1.43(2)
C85 C86 1.39(2)
C85 H85 0.9500
C86 H86 0.9500
C87 H87A 0.9800
C87 H87B 0.9800
C87 H87C 0.9800
C90 H90A 0.9800
C90 H90B 0.9800
C90 H90C 0.9800
C92 C93 1.56(3)
C93 C108 1.48(3)
C93 C117 1.52(2)
C93 C94 1.56(2)
C94 C95 1.49(2)
C94 C110 1.59(3)
C95 C96 1.61(2)
C95 H95 1.0000
C96 C97 1.52(2)
C96 H96A 0.9900
C96 H96B 0.9900
C97 C99 1.55(2)
C97 C98 1.56(3)
C97 H97 1.0000
C98 H98A 0.9800
C98 H98B 0.9800
C98 H98C 0.9800
C99 H99A 0.9800
C99 H99B 0.9800
C99 H99C 0.9800
C100 C101 1.57(2)
C100 H10C 0.9900
C100 H10D 0.9900
C101 C106 1.34(2)
C101 C102 1.38(2)
C102 C103 1.42(2)
C102 H102 0.9500
C103 C104 1.32(2)
C103 H103 0.9500
C104 C105 1.41(3)
C105 C106 1.44(2)
C105 H105 0.9500
C106 H106 0.9500
C107 H10E 0.9800
C107 H10F 0.9800
C107 H10G 0.9800
C110 C111 1.54(2)
C110 H110 1.0000
C111 C112 1.37(3)
C111 C116 1.40(2)
C112 C113 1.39(2)
C112 H112 0.9500
C113 C114 1.35(2)
C113 H113 0.9500
C114 C115 1.38(2)
C115 C116 1.41(2)
C115 H115 0.9500
C116 H116 0.9500
C117 H11A 0.9800
C117 H11B 0.9800
C117 H11C 0.9800
C120 H12A 0.9800
C120 H12B 0.9800
C120 H12C 0.9800

loop_
_geom_torsion_atom_site_label_1
_geom_torsion_atom_site_label_2
_geom_torsion_atom_site_label_3
_geom_torsion_atom_site_label_4
_geom_torsion
C5 N1 C2 O2 178.3(18)
C10 N1 C2 O2 9(3)
C5 N1 C2 C3 -1(2)
C10 N1 C2 C3 -170.4(15)
O2 C2 C3 C18 -56(2)
N1 C2 C3 C18 123.1(16)
O2 C2 C3 C4 -166.0(16)
N1 C2 C3 C4 13(2)
O2 C2 C3 C27 71(2)
N1 C2 C3 C27 -109.6(16)
C28 O4 C4 C5 -175.2(13)
C28 O4 C4 C3 -54(2)
C28 O4 C4 C20 65.0(16)
C18 C3 C4 O4 99.1(16)
C2 C3 C4 O4 -141.0(15)
C27 C3 C4 O4 -23(2)
C18 C3 C4 C5 -139.7(13)
C2 C3 C4 C5 -19.8(18)
C27 C3 C4 C5 98.1(16)
C18 C3 C4 C20 -26.7(15)
C2 C3 C4 C20 93.2(15)
C27 C3 C4 C20 -148.9(14)
C2 N1 C5 C4 -12.3(18)
C10 N1 C5 C4 157.0(14)
C2 N1 C5 C6 112.9(17)
C10 N1 C5 C6 -77.7(19)
O4 C4 C5 N1 149.7(12)
C3 C4 C5 N1 19.8(17)
C20 C4 C5 N1 -87.1(14)
O4 C4 C5 C6 27.0(17)
C3 C4 C5 C6 -102.9(16)
C20 C4 C5 C6 150.2(13)
N1 C5 C6 C7 158.6(17)
C4 C5 C6 C7 -84(2)
C5 C6 C7 C9 -55(3)
C5 C6 C7 C8 -170.5(17)
C2 N1 C10 C11 99.3(18)
C5 N1 C10 C11 -69(2)
N1 C10 C11 C16 95.0(18)
N1 C10 C11 C12 -78.9(17)
C16 C11 C12 C13 3(2)
C10 C11 C12 C13 177.3(14)
C11 C12 C13 C14 -2(3)
C17 O14 C14 C13 -10(3)
C17 O14 C14 C15 173.4(18)
C12 C13 C14 O14 -175.6(18)
C12 C13 C14 C15 1(3)
O14 C14 C15 C16 175.5(17)
C13 C14 C15 C16 -2(3)
C12 C11 C16 C15 -4(2)
C10 C11 C16 C15 -177.8(16)
C14 C15 C16 C11 3(3)
C20 O19 C18 O18 -178.4(14)
C20 O19 C18 C3 -2.6(18)
C2 C3 C18 O18 87.0(18)
C4 C3 C18 O18 -164.4(15)
C27 C3 C18 O18 -39(2)
C2 C3 C18 O19 -88.6(17)
C4 C3 C18 O19 20.1(17)
C27 C3 C18 O19 145.3(14)
C18 O19 C20 C21 -142.4(14)
C18 O19 C20 C4 -16.0(17)
O4 C4 C20 O19 -103.8(14)
C5 C4 C20 O19 137.7(13)
C3 C4 C20 O19 26.5(15)
O4 C4 C20 C21 21.4(17)
C5 C4 C20 C21 -97.2(15)
C3 C4 C20 C21 151.6(13)
O19 C20 C21 C26 -154.9(15)
C4 C20 C21 C26 83.5(18)
O19 C20 C21 C22 21(2)
C4 C20 C21 C22 -101(2)
C26 C21 C22 C23 -5(3)
C20 C21 C22 C23 178.7(17)
C21 C22 C23 C24 1(3)
C22 C23 C24 C25 3(3)
C22 C23 C24 N24 178.8(18)
O25 N24 C24 C23 178.1(19)
O24 N24 C24 C23 -4(3)
O25 N24 C24 C25 -5(3)
O24 N24 C24 C25 173.1(18)
C23 C24 C25 C26 -1(3)
N24 C24 C25 C26 -177.3(16)
C22 C21 C26 C25 7(3)
C20 C21 C26 C25 -176.6(16)
C24 C25 C26 C21 -4(3)
C30 O29 C28 O28 1(3)
C30 O29 C28 O4 177.9(14)
C4 O4 C28 O28 7(2)
C4 O4 C28 O29 -169.8(13)
C35 N31 C32 O32 -179.6(18)
C40 N31 C32 O32 -10(3)
C35 N31 C32 C33 2(2)
C40 N31 C32 C33 171.3(15)
O32 C32 C33 C48 54(2)
N31 C32 C33 C48 -127.1(15)
O32 C32 C33 C57 -66(2)
N31 C32 C33 C57 112.4(17)
O32 C32 C33 C34 160.2(18)
N31 C32 C33 C34 -21.1(17)
C58 O34 C34 C50 -63.3(18)
C58 O34 C34 C33 58(2)
C58 O34 C34 C35 174.7(14)
C48 C33 C34 O34 -98.9(16)
C32 C33 C34 O34 149.5(14)
C57 C33 C34 O34 25(2)
C48 C33 C34 C50 28.6(17)
C32 C33 C34 C50 -82.9(15)
C57 C33 C34 C50 152.1(18)
C48 C33 C34 C35 142.2(15)
C32 C33 C34 C35 30.7(18)
C57 C33 C34 C35 -94(2)
C32 N31 C35 C36 -105.1(18)
C40 N31 C35 C36 84.2(18)
C32 N31 C35 C34 18.0(19)
C40 N31 C35 C34 -152.7(13)
O34 C34 C35 N31 -154.4(13)
C50 C34 C35 N31 80.0(15)
C33 C34 C35 N31 -29.3(17)
O34 C34 C35 C36 -35.8(19)
C50 C34 C35 C36 -161.5(15)
C33 C34 C35 C36 89.3(19)
N31 C35 C36 C37 -120(3)
C34 C35 C36 C37 128(3)
C35 C36 C37 C39 -31(5)
C35 C36 C37 C38 172(3)
C32 N31 C40 C41 -95.2(17)
C35 N31 C40 C41 74.7(19)
N31 C40 C41 C42 75(2)
N31 C40 C41 C46 -100.0(17)
C46 C41 C42 C43 -2(3)
C40 C41 C42 C43 -177.0(17)
C41 C42 C43 C44 2(3)
C47 O44 C44 C45 9(2)
C47 O44 C44 C43 -173.9(17)
C42 C43 C44 O44 -177.5(18)
C42 C43 C44 C45 0(3)
O44 C44 C45 C46 175.5(16)
C43 C44 C45 C46 -1(3)
C44 C45 C46 C41 1(3)
C42 C41 C46 C45 1(3)
C40 C41 C46 C45 175.6(15)
C50 O49 C48 O48 175.9(17)
C50 O49 C48 C33 3.5(19)
C32 C33 C48 O48 -86(2)
C57 C33 C48 O48 35(3)
C34 C33 C48 O48 168(2)
C32 C33 C48 O49 85.3(18)
C57 C33 C48 O49 -153.4(16)
C34 C33 C48 O49 -20.6(18)
C48 O49 C50 C51 140.8(15)
C48 O49 C50 C34 16.0(18)
O34 C34 C50 O49 101.0(13)
C33 C34 C50 O49 -27.9(17)
C35 C34 C50 O49 -137.5(13)
O34 C34 C50 C51 -23.6(18)
C33 C34 C50 C51 -152.5(14)
C35 C34 C50 C51 97.9(16)
O49 C50 C51 C52 153.2(16)
C34 C50 C51 C52 -86(2)
O49 C50 C51 C56 -27(2)
C34 C50 C51 C56 93.3(19)
C56 C51 C52 C53 -6(3)
C50 C51 C52 C53 173.7(16)
C51 C52 C53 C54 -1(3)
C52 C53 C54 C55 7(3)
C52 C53 C54 N54 -178.0(15)
O54 N54 C54 C53 9(2)
O55 N54 C54 C53 -173.2(17)
O54 N54 C54 C55 -175.9(15)
O55 N54 C54 C55 2(2)
C53 C54 C55 C56 -5(3)
N54 C54 C55 C56 179.7(15)
C54 C55 C56 C51 -2(3)
C52 C51 C56 C55 7(3)
C50 C51 C56 C55 -172.3(17)
C60 O59 C58 O58 11(3)
C60 O59 C58 O34 -169.9(17)
C34 O34 C58 O58 -13(3)
C34 O34 C58 O59 167.3(14)
C65 N61 C62 O62 177.3(17)
C70 N61 C62 O62 -13(3)
C65 N61 C62 C63 1.1(19)
C70 N61 C62 C63 171.2(13)
O62 C62 C63 C78 54(2)
N61 C62 C63 C78 -130.3(14)
O62 C62 C63 C64 164.5(18)
N61 C62 C63 C64 -19.5(17)
O62 C62 C63 C87 -65(2)
N61 C62 C63 C87 110.8(15)
C88 O64 C64 C63 58(2)
C88 O64 C64 C80 -64.5(17)
C88 O64 C64 C65 174.6(12)
C78 C63 C64 O64 -102.3(16)
C62 C63 C64 O64 144.5(15)
C87 C63 C64 O64 24(2)
C78 C63 C64 C80 26.7(17)
C62 C63 C64 C80 -86.5(15)
C87 C63 C64 C80 153.5(16)
C78 C63 C64 C65 142.2(13)
C62 C63 C64 C65 29.1(17)
C87 C63 C64 C65 -91.0(19)
C62 N61 C65 C66 -109.1(18)
C70 N61 C65 C66 80.6(19)
C62 N61 C65 C64 16.1(18)
C70 N61 C65 C64 -154.2(14)
O64 C64 C65 C66 -32.0(18)
C63 C64 C65 C66 92.3(18)
C80 C64 C65 C66 -156.8(15)
O64 C64 C65 N61 -151.1(12)
C63 C64 C65 N61 -26.9(16)
C80 C64 C65 N61 84.1(14)
N61 C65 C66 C67 -123(3)
C64 C65 C66 C67 125(3)
C65 C66 C67 C68 177(3)
C65 C66 C67 C69 -18(5)
C62 N61 C70 C71 -93.8(18)
C65 N61 C70 C71 77(2)
N61 C70 C71 C76 -107(2)
N61 C70 C71 C72 74(2)
C76 C71 C72 C73 5(3)
C70 C71 C72 C73 -174.9(17)
C71 C72 C73 C74 -4(3)
C77 O74 C74 C73 -10(3)
C77 O74 C74 C75 172.6(19)
C72 C73 C74 O74 -173.1(18)
C72 C73 C74 C75 4(3)
O74 C74 C75 C76 171.1(19)
C73 C74 C75 C76 -6(3)
C74 C75 C76 C71 8(3)
C72 C71 C76 C75 -7(3)
C70 C71 C76 C75 173.0(18)
C80 O79 C78 O78 177.5(15)
C80 O79 C78 C63 3.3(17)
C64 C63 C78 O78 167.2(18)
C62 C63 C78 O78 -83(2)
C87 C63 C78 O78 33(3)
C64 C63 C78 O79 -19.4(17)
C62 C63 C78 O79 90.6(15)
C87 C63 C78 O79 -153.1(14)
C78 O79 C80 C81 142.2(15)
C78 O79 C80 C64 13.9(17)
O64 C64 C80 O79 104.7(14)
C63 C64 C80 O79 -25.1(17)
C65 C64 C80 O79 -137.6(12)
O64 C64 C80 C81 -21(2)
C63 C64 C80 C81 -150.9(14)
C65 C64 C80 C81 96.5(17)
O79 C80 C81 C86 -31(2)
C64 C80 C81 C86 92(2)
O79 C80 C81 C82 156.8(17)
C64 C80 C81 C82 -81(2)
C86 C81 C82 C83 2(3)
C80 C81 C82 C83 175.1(19)
C81 C82 C83 C84 0(3)
C82 C83 C84 C85 2(3)
C82 C83 C84 N84 -178(2)
O84 N84 C84 C83 0(3)
O85 N84 C84 C83 -174(2)
O84 N84 C84 C85 -179.9(19)
O85 N84 C84 C85 7(3)
C83 C84 C85 C86 -5(3)
N84 C84 C85 C86 174.4(17)
C82 C81 C86 C85 -6(3)
C80 C81 C86 C85 -178.6(18)
C84 C85 C86 C81 7(3)
C90 O89 C88 O88 7(3)
C90 O89 C88 O64 -178.8(16)
C64 O64 C88 O88 -14(3)
C64 O64 C88 O89 171.7(13)
C95 N91 C92 O92 -179.1(18)
C100 N91 C92 O92 11(3)
C95 N91 C92 C93 1(2)
C100 N91 C92 C93 -169.2(15)
O92 C92 C93 C108 -56(2)
N91 C92 C93 C108 123.7(16)
O92 C92 C93 C117 73(2)
N91 C92 C93 C117 -107.3(16)
O92 C92 C93 C94 -164.9(18)
N91 C92 C93 C94 15(2)
C118 O94 C94 C95 -178.1(14)
C118 O94 C94 C93 -52(2)
C118 O94 C94 C110 62.3(17)
C108 C93 C94 O94 96(2)
C117 C93 C94 O94 -35(2)
C92 C93 C94 O94 -150.6(17)
C108 C93 C94 C95 -139.1(15)
C117 C93 C94 C95 90.3(18)
C92 C93 C94 C95 -25.6(19)
C108 C93 C94 C110 -24.6(17)
C117 C93 C94 C110 -155.3(15)
C92 C93 C94 C110 88.8(15)
C92 N91 C95 C94 -17.5(19)
C100 N91 C95 C94 151.8(16)
C92 N91 C95 C96 106.0(16)
C100 N91 C95 C96 -84.7(19)
O94 C94 C95 N91 158.7(13)
C93 C94 C95 N91 27.3(18)
C110 C94 C95 N91 -80.6(15)
O94 C94 C95 C96 36.9(18)
C93 C94 C95 C96 -94.4(16)
C110 C94 C95 C96 157.6(12)
N91 C95 C96 C97 85.8(15)
C94 C95 C96 C97 -158.8(14)
C95 C96 C97 C99 68.7(18)
C95 C96 C97 C98 -174.7(15)
C92 N91 C100 C101 104.1(18)
C95 N91 C100 C101 -65(2)
N91 C100 C101 C106 98.8(17)
N91 C100 C101 C102 -77.7(18)
C106 C101 C102 C103 -1(2)
C100 C101 C102 C103 176.1(15)
C101 C102 C103 C104 3(3)
C102 C103 C104 O104 178.8(16)
C102 C103 C104 C105 -4(3)
C107 O104 C104 C103 173.3(19)
C107 O104 C104 C105 -4(3)
C103 C104 C105 C106 1(3)
O104 C104 C105 C106 179.0(15)
C102 C101 C106 C105 -2(2)
C100 C101 C106 C105 -178.0(15)
C104 C105 C106 C101 1(2)
C110 O109 C108 O108 -179.9(18)
C110 O109 C108 C93 0(2)
C117 C93 C108 O108 -31(3)
C94 C93 C108 O108 -163.1(19)
C92 C93 C108 O108 94(2)
C117 C93 C108 O109 148.7(16)
C94 C93 C108 O109 17(2)
C92 C93 C108 O109 -85.7(18)
C108 O109 C110 C111 -145.7(16)
C108 O109 C110 C94 -16.8(18)
O94 C94 C110 O109 -101.2(14)
C95 C94 C110 O109 139.9(13)
C93 C94 C110 O109 25.3(16)
O94 C94 C110 C111 22.4(18)
C95 C94 C110 C111 -96.5(17)
C93 C94 C110 C111 148.9(14)
O109 C110 C111 C112 33(3)
C94 C110 C111 C112 -89(2)
O109 C110 C111 C116 -155.2(16)
C94 C110 C111 C116 82(2)
C116 C111 C112 C113 -4(3)
C110 C111 C112 C113 167.0(18)
C111 C112 C113 C114 3(3)
C112 C113 C114 C115 0(3)
C112 C113 C114 N114 -177.2(17)
O114 N114 C114 C113 -7(3)
O115 N114 C114 C113 176.3(18)
O114 N114 C114 C115 176.4(19)
O115 N114 C114 C115 -1(3)
C113 C114 C115 C116 -1(3)
N114 C114 C115 C116 175.6(16)
C112 C111 C116 C115 2(3)
C110 C111 C116 C115 -169.3(17)
C114 C115 C116 C111 0(3)
C94 O94 C118 O118 16(3)
C94 O94 C118 O119 -171.3(14)
C120 O119 C118 O118 -7(3)
C120 O119 C118 O94 179.6(16)
